data_4339335
loop_
_publ_author_name
'Li, Xiu-Ling'
'Shi, Lin-Xi'
'Zhang, Li-Yi'
'Wen, Hui-Min'
'Chen, Zhong-Ning'

_publ_section_title
;
 Syntheses, structures, and sensitized lanthanide luminescence by Pt
 --&gt; Ln (Ln = Eu, Nd, Yb) energy transfer for heteronuclear PtLn2 and
 Pt2Ln4 complexes with a terpyridyl-functionalized alkynyl ligand.
;
_journal_issue 25
_journal_name_full 'Inorganic chemistry'
_journal_page_first 10892
_journal_page_last 10900
_journal_paper_doi 10.1021/ic7015676
_journal_volume 46
_journal_year 2007
_chemical_formula_sum 'C73 H56 Cl4 N6 O P2 Pt'
_chemical_formula_weight 1432.07
_chemical_name_systematic
; 
 ? 
;
_space_group_IT_number 15
_symmetry_cell_setting monoclinic
_symmetry_space_group_name_Hall '-C 2yc'
_symmetry_space_group_name_H-M 'C 1 2/c 1'
_atom_sites_solution_hydrogens geom
_atom_sites_solution_primary direct
_atom_sites_solution_secondary difmap
_audit_creation_method SHELXL-97
_cell_angle_alpha 90.00
_cell_angle_beta 110.934(4)
_cell_angle_gamma 90.00
_cell_formula_units_Z 4
_cell_length_a 17.585(5)
_cell_length_b 19.639(5)
_cell_length_c 20.230(5)
_cell_measurement_temperature 293(2)
_cell_volume 6525(3)
_computing_structure_refinement 'SHELXL-97 (Sheldrick, 1997)'
_computing_structure_solution 'SHELXS-97 (Sheldrick, 1990)'
_diffrn_ambient_temperature 293(2)
_diffrn_measured_fraction_theta_full 0.995
_diffrn_measured_fraction_theta_max 0.995
_diffrn_radiation_monochromator graphite
_diffrn_radiation_source 'fine-focus sealed tube'
_diffrn_radiation_type MoK\a
_diffrn_radiation_wavelength 0.71073
_diffrn_reflns_av_R_equivalents 0.0287
_diffrn_reflns_av_sigmaI/netI 0.0270
_diffrn_reflns_limit_h_max 20
_diffrn_reflns_limit_h_min -20
_diffrn_reflns_limit_k_max 23
_diffrn_reflns_limit_k_min -23
_diffrn_reflns_limit_l_max 24
_diffrn_reflns_limit_l_min -16
_diffrn_reflns_number 20475
_diffrn_reflns_theta_full 25.00
_diffrn_reflns_theta_max 25.00
_diffrn_reflns_theta_min 2.99
_exptl_absorpt_coefficient_mu 2.413
_exptl_absorpt_correction_T_max 1.0000
_exptl_absorpt_correction_T_min 0.8107
_exptl_absorpt_correction_type multi-scan
_exptl_crystal_density_diffrn 1.458
_exptl_crystal_density_method 'not measured'
_exptl_crystal_F_000 2880
_exptl_crystal_size_max 0.40
_exptl_crystal_size_mid 0.25
_exptl_crystal_size_min 0.20
_refine_diff_density_max 0.809
_refine_diff_density_min -0.979
_refine_diff_density_rms 0.082
_refine_ls_extinction_coef 0.00091(10)
_refine_ls_extinction_expression Fc^*^=kFc[1+0.001xFc^2^\l^3^/sin(2\q)]^-1/4^
_refine_ls_extinction_method SHELXL
_refine_ls_goodness_of_fit_ref 1.095
_refine_ls_hydrogen_treatment constr
_refine_ls_matrix_type full
_refine_ls_number_parameters 409
_refine_ls_number_reflns 5734
_refine_ls_number_restraints 0
_refine_ls_restrained_S_all 1.095
_refine_ls_R_factor_all 0.0413
_refine_ls_R_factor_gt 0.0372
_refine_ls_shift/su_max 0.000
_refine_ls_shift/su_mean 0.000
_refine_ls_structure_factor_coef Fsqd
_refine_ls_weighting_details 'calc w=1/[\s^2^(Fo^2^)+(0.0546P)^2^+13.4944P] where P=(Fo^2^+2Fc^2^)/3'
_refine_ls_weighting_scheme calc
_refine_ls_wR_factor_gt 0.0965
_refine_ls_wR_factor_ref 0.1004
_reflns_number_gt 5300
_reflns_number_total 5734
_reflns_threshold_expression >2sigma(I)
_cod_data_source_file ic7015676-file001.cif
_cod_data_source_block compound_l
_cod_depositor_comments
;
The following automatic conversions were performed:

'_symmetry_cell_setting' value 'Monoclinic' changed to 'monoclinic'
according to
/usr/data/users/saulius/automatic-downloads/retrospective/ACS/lib/dictionaries/cif_core.dic
dictionary named 'cif_core.dic' version 2.4.2 from
2011-04-26.

'_exptl_absorpt_correction_type' value 'Multi-scan'
changed to 'multi-scan' according to
/usr/data/users/saulius/automatic-downloads/retrospective/ACS/lib/dictionaries/cif_core.dic
dictionary named 'cif_core.dic' version 2.4.2 from 2011-04-26.

Automatic conversion script
Id: cif_fix_values 2281 2013-09-26 08:29:07Z andrius 
;
_cod_original_sg_symbol_H-M C2/c
_cod_database_code 4339335

loop_
_symmetry_equiv_pos_as_xyz
'x, y, z'
'-x, y, -z+1/2'
'x+1/2, y+1/2, z'
'-x+1/2, y+1/2, -z+1/2'
'-x, -y, -z'
'x, -y, z-1/2'
'-x+1/2, -y+1/2, -z'
'x+1/2, -y+1/2, z-1/2'

loop_
_atom_site_label
_atom_site_type_symbol
_atom_site_fract_x
_atom_site_fract_y
_atom_site_fract_z
_atom_site_U_iso_or_equiv
_atom_site_adp_type
_atom_site_occupancy
_atom_site_symmetry_multiplicity
_atom_site_calc_flag
_atom_site_refinement_flags
_atom_site_disorder_assembly
_atom_site_disorder_group
Pt Pt 0.0000 0.788381(10) 0.2500 0.04279(12) Uani 1 2 d S . .
P1 P 0.06732(7) 0.69623(5) 0.31063(5) 0.0398(2) Uani 1 1 d . . .
C01 C 0.5468(8) 0.6483(7) 0.5755(10) 0.205(7) Uani 0.401(9) 1 d P A 1
H01A H 0.5067 0.6540 0.5283 0.246 Uiso 0.401(9) 1 calc PR A 1
H01B H 0.5244 0.6675 0.6088 0.246 Uiso 0.401(9) 1 calc PR A 1
C01' C 0.5468(8) 0.6483(7) 0.5755(10) 0.205(7) Uani 0.599(9) 1 d P A 2
H01C H 0.5037 0.6800 0.5736 0.246 Uiso 0.599(9) 1 calc PR A 2
H01D H 0.5573 0.6195 0.6168 0.246 Uiso 0.599(9) 1 calc PR A 2
C1 C -0.2756(5) 1.3236(3) -0.1089(3) 0.091(2) Uani 1 1 d . . .
H1A H -0.2208 1.3354 -0.0917 0.109 Uiso 1 1 calc R . .
C2 C -0.3320(5) 1.3740(3) -0.1390(4) 0.090(2) Uani 1 1 d . . .
H2A H -0.3158 1.4185 -0.1426 0.108 Uiso 1 1 calc R . .
C3 C -0.4114(6) 1.3569(3) -0.1629(4) 0.103(2) Uani 1 1 d . . .
H3A H -0.4508 1.3900 -0.1822 0.123 Uiso 1 1 calc R . .
C4 C -0.4346(5) 1.2899(3) -0.1588(4) 0.085(2) Uani 1 1 d . . .
H4A H -0.4892 1.2773 -0.1768 0.102 Uiso 1 1 calc R . .
C5 C -0.3749(4) 1.2427(3) -0.1276(2) 0.0583(12) Uani 1 1 d . . .
C6 C -0.3946(3) 1.1695(2) -0.1192(2) 0.0495(10) Uani 1 1 d . . .
C7 C -0.3359(3) 1.1271(2) -0.0743(2) 0.0508(10) Uani 1 1 d . . .
H7A H -0.2833 1.1430 -0.0507 0.061 Uiso 1 1 calc R . .
C8 C -0.3566(3) 1.0599(2) -0.0650(2) 0.0469(10) Uani 1 1 d . . .
C9 C -0.4354(3) 1.0388(2) -0.1034(2) 0.0503(10) Uani 1 1 d . . .
H9A H -0.4513 0.9942 -0.0998 0.060 Uiso 1 1 calc R . .
C10 C -0.4905(3) 1.0851(2) -0.1477(2) 0.0481(10) Uani 1 1 d . . .
C11 C -0.5770(3) 1.0648(3) -0.1875(2) 0.0531(11) Uani 1 1 d . . .
C12 C -0.6323(3) 1.1113(3) -0.2290(3) 0.0679(14) Uani 1 1 d . . .
H12A H -0.6157 1.1554 -0.2336 0.082 Uiso 1 1 calc R . .
C13 C -0.7113(4) 1.0925(3) -0.2634(3) 0.0826(18) Uani 1 1 d . . .
H13A H -0.7491 1.1232 -0.2920 0.099 Uiso 1 1 calc R . .
C14 C -0.7337(4) 1.0270(4) -0.2547(3) 0.087(2) Uani 1 1 d . . .
H14A H -0.7874 1.0128 -0.2760 0.104 Uiso 1 1 calc R . .
C15 C -0.6752(3) 0.9828(3) -0.2139(3) 0.0786(16) Uani 1 1 d . . .
H15A H -0.6906 0.9383 -0.2094 0.094 Uiso 1 1 calc R . .
C16 C -0.2971(3) 1.0143(2) -0.0138(2) 0.0470(10) Uani 1 1 d . . .
C17 C -0.3211(3) 0.9701(2) 0.0286(2) 0.0556(11) Uani 1 1 d . . .
H17A H -0.3759 0.9676 0.0230 0.067 Uiso 1 1 calc R . .
C18 C -0.2660(3) 0.9299(2) 0.0787(3) 0.0591(12) Uani 1 1 d . . .
H18A H -0.2839 0.9008 0.1064 0.071 Uiso 1 1 calc R . .
C19 C -0.1833(3) 0.9324(2) 0.0884(2) 0.0512(11) Uani 1 1 d . . .
C20 C -0.1588(3) 0.9761(3) 0.0463(3) 0.0584(12) Uani 1 1 d . . .
H20A H -0.1041 0.9786 0.0518 0.070 Uiso 1 1 calc R . .
C21 C -0.2152(3) 1.0163(2) -0.0043(3) 0.0569(12) Uani 1 1 d . . .
H21A H -0.1976 1.0452 -0.0324 0.068 Uiso 1 1 calc R . .
C22 C -0.1250(3) 0.8914(2) 0.1420(2) 0.0555(11) Uani 1 1 d . . .
C23 C -0.0767(3) 0.8575(2) 0.1854(2) 0.0544(11) Uani 1 1 d . . .
C24 C 0.1713(2) 0.6794(2) 0.3183(2) 0.0427(9) Uani 1 1 d . . .
C25 C 0.2057(3) 0.7176(2) 0.2785(3) 0.0570(12) Uani 1 1 d . . .
H25A H 0.1756 0.7519 0.2489 0.068 Uiso 1 1 calc R . .
C26 C 0.2845(4) 0.7047(3) 0.2829(3) 0.0694(15) Uani 1 1 d . . .
H26A H 0.3076 0.7306 0.2564 0.083 Uiso 1 1 calc R . .
C27 C 0.3290(3) 0.6540(3) 0.3262(3) 0.0722(15) Uani 1 1 d . . .
H27A H 0.3819 0.6450 0.3285 0.087 Uiso 1 1 calc R . .
C28 C 0.2957(3) 0.6167(3) 0.3657(3) 0.0667(13) Uani 1 1 d . . .
H28A H 0.3261 0.5825 0.3952 0.080 Uiso 1 1 calc R . .
C29 C 0.2174(3) 0.6291(2) 0.3622(2) 0.0545(11) Uani 1 1 d . . .
H29A H 0.1953 0.6035 0.3896 0.065 Uiso 1 1 calc R . .
C30 C 0.0664(3) 0.6869(2) 0.3990(2) 0.0445(9) Uani 1 1 d . . .
C31 C 0.1251(3) 0.7233(3) 0.4527(3) 0.0575(12) Uani 1 1 d . . .
H31A H 0.1658 0.7466 0.4427 0.069 Uiso 1 1 calc R . .
C32 C 0.1234(4) 0.7253(3) 0.5198(3) 0.0724(15) Uani 1 1 d . . .
H32A H 0.1628 0.7499 0.5548 0.087 Uiso 1 1 calc R . .
C33 C 0.0639(4) 0.6912(3) 0.5357(3) 0.0764(16) Uani 1 1 d . . .
H33A H 0.0628 0.6928 0.5813 0.092 Uiso 1 1 calc R . .
C34 C 0.0063(4) 0.6548(3) 0.4842(3) 0.0762(16) Uani 1 1 d . . .
H34A H -0.0337 0.6314 0.4952 0.091 Uiso 1 1 calc R . .
C35 C 0.0067(3) 0.6525(3) 0.4152(3) 0.0582(12) Uani 1 1 d . . .
H35A H -0.0330 0.6278 0.3805 0.070 Uiso 1 1 calc R . .
C36 C 0.0000 0.6327(2) 0.2500 0.0259(9) Uani 1 2 d S . .
H36A H -0.0285 0.6045 0.2730 0.031 Uiso 0.50 1 calc PR . .
H36B H 0.0285 0.6045 0.2270 0.031 Uiso 0.50 1 calc PR . .
N1 N -0.2956(3) 1.2584(2) -0.1030(2) 0.0764(13) Uani 1 1 d . . .
N2 N -0.4710(2) 1.14993(19) -0.15495(19) 0.0513(9) Uani 1 1 d . . .
N3 N -0.5975(3) 1.0002(2) -0.1803(2) 0.0644(11) Uani 1 1 d . . .
Cl1 Cl 0.6311(2) 0.69096(19) 0.5813(2) 0.1750(13) Uani 0.401(9) 1 d P A 1
Cl1' Cl 0.6311(2) 0.69096(19) 0.5813(2) 0.1750(13) Uani 0.599(9) 1 d P A 2
Cl2 Cl 0.5642(5) 0.5601(6) 0.5932(9) 0.227(8) Uani 0.401(9) 1 d P A 1
Cl2' Cl 0.5160(3) 0.5972(4) 0.4971(5) 0.200(4) Uani 0.599(9) 1 d P A 2
O01 O 0.5383(8) 0.5041(5) 0.7192(8) 0.205(10) Uani 0.50 1 d P . .
H01E H 0.5747 0.4761 0.7558 0.307 Uiso 0.50 1 d PR . .
H01F H 0.5009 0.5266 0.7367 0.307 Uiso 0.50 1 d PR . .

loop_
_atom_site_aniso_label
_atom_site_aniso_U_11
_atom_site_aniso_U_22
_atom_site_aniso_U_33
_atom_site_aniso_U_23
_atom_site_aniso_U_13
_atom_site_aniso_U_12
Pt 0.04605(17) 0.03299(16) 0.03810(16) 0.000 0.00133(10) 0.000
P1 0.0408(6) 0.0380(5) 0.0338(5) 0.0027(4) 0.0050(4) -0.0002(4)
C01 0.165(11) 0.153(11) 0.36(2) -0.045(12) 0.178(14) 0.005(9)
C01' 0.165(11) 0.153(11) 0.36(2) -0.045(12) 0.178(14) 0.005(9)
C1 0.122(6) 0.068(4) 0.067(4) -0.004(3) 0.014(4) -0.023(4)
C2 0.150(7) 0.048(3) 0.085(4) -0.001(3) 0.056(5) -0.011(4)
C3 0.137(7) 0.055(4) 0.128(6) 0.024(4) 0.062(5) 0.024(4)
C4 0.092(5) 0.054(4) 0.108(5) 0.027(3) 0.035(4) 0.021(3)
C5 0.082(4) 0.048(3) 0.044(2) 0.004(2) 0.022(2) 0.003(3)
C6 0.063(3) 0.047(3) 0.036(2) 0.0021(18) 0.016(2) 0.009(2)
C7 0.052(3) 0.051(3) 0.043(2) 0.0052(19) 0.0097(19) 0.003(2)
C8 0.050(2) 0.047(2) 0.041(2) 0.0045(18) 0.0137(19) 0.0094(19)
C9 0.048(2) 0.050(3) 0.046(2) 0.0033(19) 0.0082(19) 0.008(2)
C10 0.050(2) 0.052(3) 0.040(2) 0.0019(18) 0.0136(18) 0.011(2)
C11 0.054(3) 0.058(3) 0.044(2) -0.002(2) 0.012(2) 0.011(2)
C12 0.064(3) 0.069(3) 0.058(3) 0.011(2) 0.005(2) 0.017(3)
C13 0.064(4) 0.083(4) 0.077(4) 0.000(3) -0.004(3) 0.021(3)
C14 0.054(3) 0.099(5) 0.085(4) -0.022(4) -0.004(3) 0.012(3)
C15 0.061(3) 0.069(4) 0.094(4) -0.015(3) 0.013(3) -0.001(3)
C16 0.046(2) 0.043(2) 0.044(2) 0.0020(18) 0.0061(18) 0.0062(19)
C17 0.048(3) 0.057(3) 0.054(3) 0.013(2) 0.010(2) 0.003(2)
C18 0.061(3) 0.053(3) 0.054(3) 0.015(2) 0.010(2) -0.003(2)
C19 0.055(3) 0.039(2) 0.049(2) -0.0033(18) 0.005(2) 0.0039(19)
C20 0.046(3) 0.059(3) 0.063(3) 0.007(2) 0.010(2) 0.008(2)
C21 0.052(3) 0.055(3) 0.061(3) 0.014(2) 0.016(2) 0.005(2)
C22 0.056(3) 0.038(2) 0.057(3) 0.005(2) 0.001(2) 0.009(2)
C23 0.052(3) 0.047(3) 0.050(3) -0.006(2) 0.002(2) 0.002(2)
C24 0.042(2) 0.045(2) 0.040(2) -0.0022(17) 0.0129(17) -0.0044(18)
C25 0.064(3) 0.054(3) 0.055(3) 0.006(2) 0.023(2) -0.001(2)
C26 0.067(4) 0.076(4) 0.076(4) -0.005(3) 0.039(3) -0.015(3)
C27 0.051(3) 0.085(4) 0.086(4) -0.017(3) 0.031(3) -0.005(3)
C28 0.049(3) 0.077(4) 0.069(3) 0.007(3) 0.015(2) 0.009(3)
C29 0.050(3) 0.056(3) 0.056(3) 0.009(2) 0.017(2) 0.004(2)
C30 0.047(2) 0.042(2) 0.043(2) 0.0052(18) 0.0140(18) 0.0057(19)
C31 0.067(3) 0.060(3) 0.045(3) -0.003(2) 0.019(2) -0.006(2)
C32 0.090(4) 0.078(4) 0.048(3) -0.009(3) 0.024(3) -0.007(3)
C33 0.090(4) 0.096(4) 0.049(3) 0.004(3) 0.033(3) 0.007(4)
C34 0.081(4) 0.084(4) 0.078(4) 0.018(3) 0.045(3) 0.002(3)
C35 0.053(3) 0.060(3) 0.061(3) 0.009(2) 0.020(2) -0.003(2)
C36 0.023(2) 0.023(2) 0.024(2) 0.000 -0.0018(17) 0.000
N1 0.089(4) 0.056(3) 0.068(3) 0.009(2) 0.009(3) -0.009(3)
N2 0.057(2) 0.049(2) 0.043(2) 0.0061(16) 0.0124(17) 0.0126(18)
N3 0.056(2) 0.057(3) 0.070(3) -0.001(2) 0.011(2) 0.006(2)
Cl1 0.140(2) 0.156(3) 0.212(4) -0.005(2) 0.043(2) 0.022(2)
Cl1' 0.140(2) 0.156(3) 0.212(4) -0.005(2) 0.043(2) 0.022(2)
Cl2 0.106(6) 0.219(11) 0.38(2) 0.001(10) 0.118(9) 0.024(6)
Cl2' 0.118(4) 0.224(7) 0.260(9) -0.103(7) 0.071(5) -0.024(4)
O01 0.186(15) 0.050(5) 0.241(19) -0.030(7) -0.093(12) 0.022(6)

loop_
_atom_type_symbol
_atom_type_description
_atom_type_scat_dispersion_real
_atom_type_scat_dispersion_imag
_atom_type_scat_source
C C 0.0033 0.0016 'International Tables Vol C Tables 4.2.6.8 and 6.1.1.4'
H H 0.0000 0.0000 'International Tables Vol C Tables 4.2.6.8 and 6.1.1.4'
N N 0.0061 0.0033 'International Tables Vol C Tables 4.2.6.8 and 6.1.1.4'
P P 0.1023 0.0942 'International Tables Vol C Tables 4.2.6.8 and 6.1.1.4'
Cl Cl 0.1484 0.1585 'International Tables Vol C Tables 4.2.6.8 and 6.1.1.4'
Pt Pt -1.7033 8.3905 'International Tables Vol C Tables 4.2.6.8 and 6.1.1.4'
O O 0.0106 0.0060 'International Tables Vol C Tables 4.2.6.8 and 6.1.1.4'

loop_
_geom_angle_atom_site_label_1
_geom_angle_atom_site_label_2
_geom_angle_atom_site_label_3
_geom_angle
_geom_angle_site_symmetry_1
_geom_angle_site_symmetry_3
C23 Pt C23 95.9(3) 2 .
C23 Pt P1 168.93(13) 2 2
C23 Pt P1 94.99(13) . 2
C23 Pt P1 94.99(13) 2 .
C23 Pt P1 168.93(13) . .
P1 Pt P1 74.13(6) 2 .
C30 P1 C24 105.27(19) . .
C30 P1 C36 111.02(16) . .
C24 P1 C36 108.73(15) . .
C30 P1 Pt 115.40(15) . .
C24 P1 Pt 120.58(14) . .
C36 P1 Pt 95.31(11) . .
Cl1 C01 Cl2 113.0(8) . .
Cl1 C01 H01A 109.0 . .
Cl2 C01 H01A 109.0 . .
Cl1 C01 H01B 109.0 . .
Cl2 C01 H01B 109.0 . .
H01A C01 H01B 107.8 . .
N1 C1 C2 123.6(7) . .
N1 C1 H1A 118.2 . .
C2 C1 H1A 118.2 . .
C3 C2 C1 117.9(6) . .
C3 C2 H2A 121.0 . .
C1 C2 H2A 121.0 . .
C2 C3 C4 120.3(7) . .
C2 C3 H3A 119.8 . .
C4 C3 H3A 119.8 . .
C5 C4 C3 118.2(7) . .
C5 C4 H4A 120.9 . .
C3 C4 H4A 120.9 . .
N1 C5 C4 122.7(5) . .
N1 C5 C6 115.5(4) . .
C4 C5 C6 121.8(5) . .
N2 C6 C7 123.5(4) . .
N2 C6 C5 116.3(4) . .
C7 C6 C5 120.2(4) . .
C6 C7 C8 119.2(4) . .
C6 C7 H7A 120.4 . .
C8 C7 H7A 120.4 . .
C9 C8 C7 117.5(4) . .
C9 C8 C16 121.8(4) . .
C7 C8 C16 120.7(4) . .
C8 C9 C10 119.4(4) . .
C8 C9 H9A 120.3 . .
C10 C9 H9A 120.3 . .
N2 C10 C9 122.9(4) . .
N2 C10 C11 116.4(4) . .
C9 C10 C11 120.7(4) . .
N3 C11 C12 122.3(5) . .
N3 C11 C10 116.9(4) . .
C12 C11 C10 120.7(5) . .
C13 C12 C11 120.0(6) . .
C13 C12 H12A 120.0 . .
C11 C12 H12A 120.0 . .
C12 C13 C14 118.2(5) . .
C12 C13 H13A 120.9 . .
C14 C13 H13A 120.9 . .
C15 C14 C13 118.7(6) . .
C15 C14 H14A 120.6 . .
C13 C14 H14A 120.6 . .
N3 C15 C14 123.8(6) . .
N3 C15 H15A 118.1 . .
C14 C15 H15A 118.1 . .
C21 C16 C17 117.6(4) . .
C21 C16 C8 121.4(4) . .
C17 C16 C8 120.9(4) . .
C18 C17 C16 121.7(4) . .
C18 C17 H17A 119.2 . .
C16 C17 H17A 119.2 . .
C17 C18 C19 120.5(5) . .
C17 C18 H18A 119.7 . .
C19 C18 H18A 119.7 . .
C20 C19 C18 118.3(4) . .
C20 C19 C22 121.1(4) . .
C18 C19 C22 120.7(4) . .
C19 C20 C21 120.6(4) . .
C19 C20 H20A 119.7 . .
C21 C20 H20A 119.7 . .
C16 C21 C20 121.3(4) . .
C16 C21 H21A 119.3 . .
C20 C21 H21A 119.3 . .
C23 C22 C19 179.2(6) . .
C22 C23 Pt 171.9(4) . .
C29 C24 C25 118.9(4) . .
C29 C24 P1 121.9(3) . .
C25 C24 P1 119.2(3) . .
C26 C25 C24 119.9(5) . .
C26 C25 H25A 120.0 . .
C24 C25 H25A 120.0 . .
C27 C26 C25 120.3(5) . .
C27 C26 H26A 119.8 . .
C25 C26 H26A 119.8 . .
C28 C27 C26 119.9(5) . .
C28 C27 H27A 120.1 . .
C26 C27 H27A 120.1 . .
C27 C28 C29 120.5(5) . .
C27 C28 H28A 119.7 . .
C29 C28 H28A 119.7 . .
C28 C29 C24 120.4(5) . .
C28 C29 H29A 119.8 . .
C24 C29 H29A 119.8 . .
C35 C30 C31 118.5(4) . .
C35 C30 P1 124.1(4) . .
C31 C30 P1 116.9(3) . .
C32 C31 C30 120.9(5) . .
C32 C31 H31A 119.5 . .
C30 C31 H31A 119.5 . .
C31 C32 C33 120.4(6) . .
C31 C32 H32A 119.8 . .
C33 C32 H32A 119.8 . .
C34 C33 C32 119.7(5) . .
C34 C33 H33A 120.2 . .
C32 C33 H33A 120.2 . .
C33 C34 C35 120.8(5) . .
C33 C34 H34A 119.6 . .
C35 C34 H34A 119.6 . .
C30 C35 C34 119.6(5) . .
C30 C35 H35A 120.2 . .
C34 C35 H35A 120.2 . .
P1 C36 P1 95.3(2) . 2
P1 C36 H36A 112.7 . .
P1 C36 H36A 112.7 2 .
P1 C36 H36B 112.7 . .
P1 C36 H36B 112.7 2 .
H36A C36 H36B 110.2 . .
C5 N1 C1 117.2(5) . .
C6 N2 C10 117.5(4) . .
C15 N3 C11 116.8(5) . .
H01E O01 H01F 109.5 . .

loop_
_geom_bond_atom_site_label_1
_geom_bond_atom_site_label_2
_geom_bond_distance
_geom_bond_site_symmetry_2
Pt C23 2.028(5) 2
Pt C23 2.028(5) .
Pt P1 2.2679(11) 2
Pt P1 2.2679(11) .
P1 C30 1.803(4) .
P1 C24 1.809(4) .
P1 C36 1.850(3) .
C01 Cl1 1.671(12) .
C01 Cl2 1.773(16) .
C01 H01A 0.9700 .
C01 H01B 0.9700 .
C1 N1 1.344(8) .
C1 C2 1.380(10) .
C1 H1A 0.9300 .
C2 C3 1.346(10) .
C2 H2A 0.9300 .
C3 C4 1.389(9) .
C3 H3A 0.9300 .
C4 C5 1.373(8) .
C4 H4A 0.9300 .
C5 N1 1.339(7) .
C5 C6 1.502(7) .
C6 N2 1.335(6) .
C6 C7 1.384(6) .
C7 C8 1.400(6) .
C7 H7A 0.9300 .
C8 C9 1.387(6) .
C8 C16 1.481(6) .
C9 C10 1.397(6) .
C9 H9A 0.9300 .
C10 N2 1.340(6) .
C10 C11 1.498(6) .
C11 N3 1.342(6) .
C11 C12 1.377(7) .
C12 C13 1.364(8) .
C12 H12A 0.9300 .
C13 C14 1.375(9) .
C13 H13A 0.9300 .
C14 C15 1.373(8) .
C14 H14A 0.9300 .
C15 N3 1.334(7) .
C15 H15A 0.9300 .
C16 C21 1.383(6) .
C16 C17 1.389(6) .
C17 C18 1.374(6) .
C17 H17A 0.9300 .
C18 C19 1.396(7) .
C18 H18A 0.9300 .
C19 C20 1.383(7) .
C19 C22 1.443(6) .
C20 C21 1.389(6) .
C20 H20A 0.9300 .
C21 H21A 0.9300 .
C22 C23 1.183(6) .
C24 C29 1.381(6) .
C24 C25 1.388(6) .
C25 C26 1.381(8) .
C25 H25A 0.9300 .
C26 C27 1.372(8) .
C26 H26A 0.9300 .
C27 C28 1.361(8) .
C27 H27A 0.9300 .
C28 C29 1.376(7) .
C28 H28A 0.9300 .
C29 H29A 0.9300 .
C30 C35 1.384(6) .
C30 C31 1.398(7) .
C31 C32 1.368(7) .
C31 H31A 0.9300 .
C32 C33 1.375(9) .
C32 H32A 0.9300 .
C33 C34 1.366(9) .
C33 H33A 0.9300 .
C34 C35 1.399(7) .
C34 H34A 0.9300 .
C35 H35A 0.9300 .
C36 P1 1.850(3) 2
C36 H36A 0.9700 .
C36 H36B 0.9700 .
O01 H01E 0.9600 .
O01 H01F 0.9600 .
